data_2218244
loop_
_publ_author_name
'Zuo, Ya'

_publ_section_title Bis[4-(4-methoxyphenyl)-4<i>H</i>-1,2,4-triazole-\k<i>N</i>^1^]bis(thiocyanato-\k<i>N</i>)zinc(II)
_journal_coeditor_code SI2077
_journal_issue 5
_journal_name_full 'Acta Crystallographica Section E'
_journal_page_first m609
_journal_paper_doi 10.1107/S1600536808008325
_journal_volume 64
_journal_year 2008
_chemical_formula_iupac '[Zn (N C S)2 (C9 H9 N3 O)2]'
_chemical_formula_moiety 'C20 H18 N8 O2 S2 Zn'
_chemical_formula_sum 'C20 H18 N8 O2 S2 Zn'
_chemical_formula_weight 531.91
_chemical_name_systematic
;
Bis[4-(4-methoxyphenyl)-4H-1,2,4-triazole-\kN^1^]bis(thiocyanato-\kN)zinc(II)
;
_space_group_IT_number 14
_symmetry_cell_setting monoclinic
_symmetry_space_group_name_Hall '-P 2yn'
_symmetry_space_group_name_H-M 'P 1 21/n 1'
_atom_sites_solution_hydrogens geom
_atom_sites_solution_primary direct
_atom_sites_solution_secondary difmap
_audit_creation_method SHELXL-97
_cell_angle_alpha 90.00
_cell_angle_beta 99.726(6)
_cell_angle_gamma 90.00
_cell_formula_units_Z 4
_cell_length_a 7.812(3)
_cell_length_b 17.111(6)
_cell_length_c 18.201(6)
_cell_measurement_reflns_used 713
_cell_measurement_temperature 293(2)
_cell_measurement_theta_max 21.12
_cell_measurement_theta_min 2.64
_cell_volume 2398.0(15)
_computing_cell_refinement 'SAINT (Bruker, 1999)'
_computing_data_collection 'SMART (Bruker, 1998)'
_computing_data_reduction 'SAINT (Bruker, 1999)'
_computing_molecular_graphics 'SHELXTL (Sheldrick, 2008)'
_computing_publication_material 'SHELXTL (Sheldrick, 2008)'
_computing_structure_refinement 'SHELXL97 (Sheldrick, 2008)'
_computing_structure_solution 'SHELXS97 (Sheldrick, 2008)'
_diffrn_ambient_temperature 293(2)
_diffrn_measured_fraction_theta_full 0.997
_diffrn_measured_fraction_theta_max 0.997
_diffrn_measurement_device_type 'Bruker SMART CCD area-detector'
_diffrn_measurement_method '\f and \O scans'
_diffrn_radiation_monochromator graphite
_diffrn_radiation_source 'fine-focus sealed tube'
_diffrn_radiation_type MoK\a
_diffrn_radiation_wavelength 0.71073
_diffrn_reflns_av_R_equivalents 0.1210
_diffrn_reflns_av_sigmaI/netI 0.1659
_diffrn_reflns_limit_h_max 9
_diffrn_reflns_limit_h_min -9
_diffrn_reflns_limit_k_max 14
_diffrn_reflns_limit_k_min -21
_diffrn_reflns_limit_l_max 18
_diffrn_reflns_limit_l_min -22
_diffrn_reflns_number 13731
_diffrn_reflns_theta_full 26.46
_diffrn_reflns_theta_max 26.46
_diffrn_reflns_theta_min 1.64
_exptl_absorpt_coefficient_mu 1.232
_exptl_absorpt_correction_T_max 0.884
_exptl_absorpt_correction_T_min 0.700
_exptl_absorpt_correction_type multi-scan
_exptl_absorpt_process_details '(SADABS; Sheldrick, 1996)'
_exptl_crystal_colour Colorless
_exptl_crystal_density_diffrn 1.473
_exptl_crystal_density_method 'not measured'
_exptl_crystal_description Block
_exptl_crystal_F_000 1088
_exptl_crystal_size_max 0.16
_exptl_crystal_size_mid 0.12
_exptl_crystal_size_min 0.10
_refine_diff_density_max 0.387
_refine_diff_density_min -0.334
_refine_ls_extinction_method none
_refine_ls_goodness_of_fit_ref 0.969
_refine_ls_hydrogen_treatment constr
_refine_ls_matrix_type full
_refine_ls_number_parameters 300
_refine_ls_number_reflns 4932
_refine_ls_number_restraints 0
_refine_ls_restrained_S_all 0.969
_refine_ls_R_factor_all 0.1901
_refine_ls_R_factor_gt 0.0671
_refine_ls_shift/su_max 0.001
_refine_ls_shift/su_mean 0.000
_refine_ls_structure_factor_coef Fsqd
_refine_ls_weighting_details 'w=1/[\s^2^(Fo^2^)+(0.0555P)^2^] where P=(Fo^2^+2Fc^2^)/3'
_refine_ls_weighting_scheme calc
_refine_ls_wR_factor_gt 0.1058
_refine_ls_wR_factor_ref 0.1578
_reflns_number_gt 2127
_reflns_number_total 4932
_reflns_threshold_expression >2sigma(I)
_cod_data_source_file si2077.cif
_cod_data_source_block I
_cod_depositor_comments
;
The following automatic conversions were performed:
'_symmetry_cell_setting' value 'Monoclinic' changed to 'monoclinic'
according to '/home/saulius/struct/CIF-dictionaries/cif_core.dic'
dictionary named 'cif_core.dic' version 2.4.1 from 2010-06-29.

Automatic conversion script
Id: cif_fix_enum 1527 2010-12-29 10:47:43Z saulius 

The following automatic conversions were performed:

'_symmetry_cell_setting' value 'Monoclinic' changed to 'monoclinic'
according to /home/saulius/struct/CIF-dictionaries/cif_core.dic
dictionary named 'cif_core.dic' version 2.4.1 from 2010-06-29.

Automatic conversion script
Id: cif_fix_values 1715 2011-07-08 13:25:40Z adriana 
;
_cod_original_sg_symbol_H-M 'P 21/n'
_cod_database_code 2218244
_cod_database_fobs_code 2218244

loop_
_symmetry_equiv_pos_as_xyz
'x, y, z'
'-x+1/2, y+1/2, -z+1/2'
'-x, -y, -z'
'x-1/2, -y-1/2, z-1/2'

loop_
_atom_site_type_symbol
_atom_site_label
_atom_site_fract_x
_atom_site_fract_y
_atom_site_fract_z
_atom_site_U_iso_or_equiv
_atom_site_adp_type
_atom_site_calc_flag
_atom_site_refinement_flags
_atom_site_occupancy
Zn Zn1 0.36832(9) 1.10583(5) 0.05909(4) 0.0434(3) Uani d . 1
N N1 0.2576(6) 1.0131(3) 0.0996(3) 0.0448(14) Uani d . 1
N N2 0.2447(7) 1.0191(4) 0.1742(3) 0.0506(15) Uani d . 1
N N3 0.1960(6) 0.8971(4) 0.1360(3) 0.0417(13) Uani d . 1
O O1 0.0331(6) 0.5821(3) 0.1525(2) 0.0495(12) Uani d . 1
C C1 0.2292(7) 0.9405(4) 0.0785(3) 0.0393(16) Uani d . 1
H H1 0.2317 0.9216 0.0307 0.047 Uiso calc R 1
C C2 0.2083(9) 0.9483(5) 0.1939(4) 0.055(2) Uani d . 1
H H2 0.1927 0.9346 0.2418 0.066 Uiso calc R 1
C C3 0.1559(8) 0.8147(4) 0.1374(3) 0.0364(15) Uani d . 1
C C4 0.2212(8) 0.7714(4) 0.1995(3) 0.0436(17) Uani d . 1
H H4 0.2949 0.7943 0.2391 0.052 Uiso calc R 1
C C5 0.1762(8) 0.6938(4) 0.2023(3) 0.0429(17) Uani d . 1
H H5 0.2179 0.6646 0.2447 0.051 Uiso calc R 1
C C6 0.0701(8) 0.6587(4) 0.1433(3) 0.0383(16) Uani d . 1
C C7 0.0088(8) 0.7023(4) 0.0807(3) 0.0462(18) Uani d . 1
H H7 -0.0610 0.6791 0.0400 0.055 Uiso calc R 1
C C8 0.0506(8) 0.7795(4) 0.0784(3) 0.0467(18) Uani d . 1
H H8 0.0073 0.8089 0.0364 0.056 Uiso calc R 1
C C9 -0.0628(8) 0.5413(4) 0.0903(4) 0.060(2) Uani d . 1
H H9A -0.1752 0.5649 0.0767 0.090 Uiso calc R 1
H H9B -0.0762 0.4876 0.1035 0.090 Uiso calc R 1
H H9C -0.0014 0.5440 0.0489 0.090 Uiso calc R 1
N N4 0.6037(6) 1.1085(3) 0.1237(3) 0.0423(13) Uani d . 1
N N5 0.7566(7) 1.1233(4) 0.0996(3) 0.0586(18) Uani d . 1
N N6 0.8049(6) 1.1152(3) 0.2222(3) 0.0421(14) Uani d . 1
O O2 1.1582(6) 1.1055(3) 0.5135(2) 0.0655(14) Uani d . 1
C C10 0.6367(8) 1.1026(4) 0.1966(3) 0.0464(16) Uani d . 1
H H10 0.5541 1.0912 0.2264 0.056 Uiso calc R 1
C C11 0.8730(9) 1.1266(5) 0.1594(4) 0.065(2) Uani d . 1
H H11 0.9902 1.1359 0.1592 0.078 Uiso calc R 1
C C12 0.8924(7) 1.1139(4) 0.2991(3) 0.0385(15) Uani d . 1
C C13 0.8962(8) 1.1802(4) 0.3406(3) 0.0474(18) Uani d . 1
H H13 0.8410 1.2253 0.3202 0.057 Uiso calc R 1
C C14 0.9835(8) 1.1797(4) 0.4138(4) 0.0509(18) Uani d . 1
H H14 0.9860 1.2246 0.4429 0.061 Uiso calc R 1
C C15 1.0660(7) 1.1130(4) 0.4433(3) 0.0436(16) Uani d . 1
C C16 1.0579(8) 1.0461(4) 0.4010(4) 0.0505(18) Uani d . 1
H H16 1.1114 1.0007 0.4214 0.061 Uiso calc R 1
C C17 0.9708(8) 1.0461(4) 0.3285(4) 0.0462(18) Uani d . 1
H H17 0.9651 1.0009 0.2999 0.055 Uiso calc R 1
C C18 1.1740(10) 1.1722(5) 0.5603(4) 0.080(3) Uani d . 1
H H18A 1.2279 1.2138 0.5372 0.120 Uiso calc R 1
H H18B 1.2440 1.1595 0.6074 0.120 Uiso calc R 1
H H18C 1.0608 1.1884 0.5681 0.120 Uiso calc R 1
S S1 0.1894(3) 1.35631(13) 0.11268(10) 0.0765(7) Uani d . 1
N N7 0.2543(7) 1.2013(4) 0.0874(3) 0.0527(16) Uani d . 1
C C19 0.2283(9) 1.2663(5) 0.0986(3) 0.0445(18) Uani d . 1
S S2 0.3020(3) 1.10216(14) -0.19983(10) 0.0796(7) Uani d . 1
N N8 0.3645(7) 1.0978(4) -0.0466(3) 0.0619(17) Uani d . 1
C C20 0.3357(8) 1.1003(4) -0.1112(4) 0.0500(17) Uani d . 1

loop_
_atom_site_aniso_label
_atom_site_aniso_U_11
_atom_site_aniso_U_22
_atom_site_aniso_U_33
_atom_site_aniso_U_12
_atom_site_aniso_U_13
_atom_site_aniso_U_23
Zn1 0.0453(4) 0.0419(5) 0.0414(4) 0.0001(5) 0.0025(3) 0.0030(4)
N1 0.045(3) 0.045(4) 0.045(3) -0.001(3) 0.007(3) -0.003(3)
N2 0.070(4) 0.047(4) 0.036(3) -0.003(3) 0.012(3) -0.007(3)
N3 0.051(3) 0.045(4) 0.029(3) -0.001(3) 0.008(2) -0.001(3)
O1 0.062(3) 0.040(3) 0.046(3) -0.008(2) 0.006(2) 0.001(2)
C1 0.041(4) 0.043(5) 0.033(4) 0.000(3) 0.006(3) -0.009(3)
C2 0.073(5) 0.055(6) 0.039(4) -0.002(4) 0.013(4) -0.005(4)
C3 0.041(4) 0.032(4) 0.037(4) 0.005(3) 0.010(3) 0.000(3)
C4 0.047(4) 0.051(5) 0.031(4) -0.007(4) 0.000(3) -0.009(3)
C5 0.044(4) 0.048(5) 0.036(4) 0.000(3) 0.004(3) 0.011(3)
C6 0.033(3) 0.043(5) 0.041(4) -0.002(3) 0.011(3) -0.002(3)
C7 0.052(4) 0.047(5) 0.035(4) -0.014(4) -0.007(3) -0.007(3)
C8 0.059(4) 0.043(5) 0.033(4) -0.009(4) -0.004(3) 0.012(3)
C9 0.061(5) 0.050(5) 0.068(5) -0.010(4) 0.006(4) -0.019(4)
N4 0.037(3) 0.052(4) 0.039(3) 0.003(3) 0.007(2) 0.008(3)
N5 0.046(3) 0.087(5) 0.043(3) -0.005(3) 0.009(3) 0.009(3)
N6 0.037(3) 0.049(4) 0.039(3) -0.003(3) 0.006(3) 0.000(3)
O2 0.071(3) 0.070(4) 0.048(3) 0.003(3) -0.012(2) -0.011(3)
C10 0.042(4) 0.052(5) 0.045(4) -0.002(4) 0.007(3) 0.000(4)
C11 0.045(4) 0.099(7) 0.052(5) -0.012(4) 0.012(4) 0.006(5)
C12 0.033(3) 0.046(5) 0.039(4) 0.001(3) 0.009(3) -0.003(4)
C13 0.048(4) 0.048(5) 0.046(4) 0.008(4) 0.008(4) 0.008(4)
C14 0.058(5) 0.041(5) 0.053(4) 0.003(4) 0.006(4) -0.009(4)
C15 0.039(3) 0.049(5) 0.043(4) -0.009(4) 0.006(3) -0.006(4)
C16 0.057(4) 0.040(5) 0.050(4) 0.013(4) -0.004(4) 0.006(4)
C17 0.045(4) 0.040(5) 0.053(5) 0.009(4) 0.008(3) -0.011(4)
C18 0.072(5) 0.100(8) 0.059(5) 0.011(5) -0.010(4) -0.018(5)
S1 0.128(2) 0.0453(13) 0.0492(12) 0.0171(13) -0.0041(12) -0.0014(10)
N7 0.060(4) 0.050(4) 0.045(3) 0.003(3) -0.001(3) -0.001(3)
C19 0.053(4) 0.048(5) 0.030(4) -0.005(4) 0.000(3) 0.005(4)
S2 0.1267(18) 0.0637(15) 0.0433(11) -0.0087(14) -0.0001(12) -0.0048(11)
N8 0.065(4) 0.070(5) 0.048(4) 0.004(4) 0.003(3) 0.001(4)
C20 0.054(4) 0.038(4) 0.055(5) 0.001(4) 0.001(4) -0.001(4)

loop_
_atom_type_symbol
_atom_type_description
_atom_type_scat_dispersion_real
_atom_type_scat_dispersion_imag
_atom_type_scat_source
C C 0.0033 0.0016 'International Tables Vol C Tables 4.2.6.8 and 6.1.1.4'
H H 0.0000 0.0000 'International Tables Vol C Tables 4.2.6.8 and 6.1.1.4'
N N 0.0061 0.0033 'International Tables Vol C Tables 4.2.6.8 and 6.1.1.4'
O O 0.0106 0.0060 'International Tables Vol C Tables 4.2.6.8 and 6.1.1.4'
S S 0.1246 0.1234 'International Tables Vol C Tables 4.2.6.8 and 6.1.1.4'
Zn Zn 0.2839 1.4301 'International Tables Vol C Tables 4.2.6.8 and 6.1.1.4'

loop_
_geom_angle_atom_site_label_1
_geom_angle_atom_site_label_2
_geom_angle_atom_site_label_3
_geom_angle
_geom_angle_publ_flag
N8 Zn1 N7 112.9(2) yes
N8 Zn1 N1 112.1(2) yes
N7 Zn1 N1 108.5(2) yes
N8 Zn1 N4 116.4(2) yes
N7 Zn1 N4 103.8(2) yes
N1 Zn1 N4 102.2(2) yes
C1 N1 N2 108.8(5) ?
C1 N1 Zn1 134.9(5) ?
N2 N1 Zn1 114.2(4) ?
C2 N2 N1 104.9(5) ?
C1 N3 C2 104.5(6) ?
C1 N3 C3 128.5(5) ?
C2 N3 C3 127.0(6) ?
C6 O1 C9 117.9(5) ?
N1 C1 N3 109.9(6) ?
N1 C1 H1 125.0 ?
N3 C1 H1 125.0 ?
N2 C2 N3 111.9(6) ?
N2 C2 H2 124.0 ?
N3 C2 H2 124.0 ?
C8 C3 C4 119.7(6) ?
C8 C3 N3 121.1(6) ?
C4 C3 N3 119.2(6) ?
C3 C4 C5 119.2(6) ?
C3 C4 H4 120.4 ?
C5 C4 H4 120.4 ?
C4 C5 C6 121.0(6) ?
C4 C5 H5 119.5 ?
C6 C5 H5 119.5 ?
O1 C6 C7 125.0(6) ?
O1 C6 C5 115.9(6) ?
C7 C6 C5 119.2(6) ?
C8 C7 C6 119.9(6) ?
C8 C7 H7 120.1 ?
C6 C7 H7 120.1 ?
C7 C8 C3 121.0(6) ?
C7 C8 H8 119.5 ?
C3 C8 H8 119.5 ?
O1 C9 H9A 109.5 ?
O1 C9 H9B 109.5 ?
H9A C9 H9B 109.5 ?
O1 C9 H9C 109.5 ?
H9A C9 H9C 109.5 ?
H9B C9 H9C 109.5 ?
C10 N4 N5 107.9(5) ?
C10 N4 Zn1 126.4(4) ?
N5 N4 Zn1 125.5(4) ?
C11 N5 N4 105.4(5) ?
C10 N6 C11 103.4(5) ?
C10 N6 C12 127.6(5) ?
C11 N6 C12 129.0(5) ?
C15 O2 C18 117.8(6) ?
N4 C10 N6 110.7(6) ?
N4 C10 H10 124.6 ?
N6 C10 H10 124.6 ?
N5 C11 N6 112.6(6) ?
N5 C11 H11 123.7 ?
N6 C11 H11 123.7 ?
C13 C12 C17 121.3(6) ?
C13 C12 N6 119.1(6) ?
C17 C12 N6 119.7(6) ?
C12 C13 C14 119.3(6) ?
C12 C13 H13 120.4 ?
C14 C13 H13 120.4 ?
C15 C14 C13 120.0(6) ?
C15 C14 H14 120.0 ?
C13 C14 H14 120.0 ?
O2 C15 C14 125.7(7) ?
O2 C15 C16 114.3(7) ?
C14 C15 C16 120.0(6) ?
C15 C16 C17 120.2(6) ?
C15 C16 H16 119.9 ?
C17 C16 H16 119.9 ?
C12 C17 C16 119.2(6) ?
C12 C17 H17 120.4 ?
C16 C17 H17 120.4 ?
O2 C18 H18A 109.5 ?
O2 C18 H18B 109.5 ?
H18A C18 H18B 109.5 ?
O2 C18 H18C 109.5 ?
H18A C18 H18C 109.5 ?
H18B C18 H18C 109.5 ?
C19 N7 Zn1 161.0(6) ?
N7 C19 S1 178.8(7) yes
C20 N8 Zn1 168.1(6) ?
N8 C20 S2 178.1(7) yes

loop_
_geom_bond_atom_site_label_1
_geom_bond_atom_site_label_2
_geom_bond_distance
_geom_bond_publ_flag
Zn1 N8 1.923(6) yes
Zn1 N7 1.970(6) yes
Zn1 N1 2.005(5) yes
Zn1 N4 2.009(5) yes
N1 C1 1.309(8) ?
N1 N2 1.382(7) yes
N2 C2 1.308(8) ?
N3 C1 1.344(7) ?
N3 C2 1.361(8) ?
N3 C3 1.445(8) ?
O1 C6 1.359(7) ?
O1 C9 1.430(7) ?
C1 H1 0.9300 ?
C2 H2 0.9300 ?
C3 C8 1.375(8) ?
C3 C4 1.376(8) ?
C4 C5 1.378(9) ?
C4 H4 0.9300 ?
C5 C6 1.379(8) ?
C5 H5 0.9300 ?
C6 C7 1.379(8) ?
C7 C8 1.364(9) ?
C7 H7 0.9300 ?
C8 H8 0.9300 ?
C9 H9A 0.9600 ?
C9 H9B 0.9600 ?
C9 H9C 0.9600 ?
N4 C10 1.312(7) ?
N4 N5 1.365(6) yes
N5 C11 1.296(7) ?
N6 C10 1.336(7) ?
N6 C11 1.354(7) ?
N6 C12 1.450(7) ?
O2 C15 1.363(7) ?
O2 C18 1.417(8) ?
C10 H10 0.9300 ?
C11 H11 0.9300 ?
C12 C13 1.360(9) ?
C12 C17 1.377(8) ?
C13 C14 1.391(8) ?
C13 H13 0.9300 ?
C14 C15 1.374(9) ?
C14 H14 0.9300 ?
C15 C16 1.375(9) ?
C16 C17 1.379(8) ?
C16 H16 0.9300 ?
C17 H17 0.9300 ?
C18 H18A 0.9600 ?
C18 H18B 0.9600 ?
C18 H18C 0.9600 ?
S1 C19 1.598(8) yes
N7 C19 1.155(8) yes
S2 C20 1.591(7) yes
N8 C20 1.160(7) yes

loop_
_geom_hbond_atom_site_label_D
_geom_hbond_atom_site_label_H
_geom_hbond_atom_site_label_A
_geom_hbond_site_symmetry_A
_geom_hbond_distance_DH
_geom_hbond_distance_HA
_geom_hbond_distance_DA
_geom_hbond_angle_DHA
_geom_hbond_publ_flag
C1 H1 N5 3_675 0.93 2.51 3.438(8) 177.4 yes
C7 H7 S1 3_575 0.93 2.86 3.735(6) 157.9 yes
C10 H10 O1 2_555 0.93 2.42 3.265(8) 150.9 yes

loop_
_geom_torsion_atom_site_label_1
_geom_torsion_atom_site_label_2
_geom_torsion_atom_site_label_3
_geom_torsion_atom_site_label_4
_geom_torsion
N8 Zn1 N1 C1 24.0(7)
N7 Zn1 N1 C1 149.4(6)
N4 Zn1 N1 C1 -101.4(6)
N8 Zn1 N1 N2 -175.1(4)
N7 Zn1 N1 N2 -49.7(4)
N4 Zn1 N1 N2 59.5(4)
C1 N1 N2 C2 -0.1(7)
Zn1 N1 N2 C2 -165.9(4)
N2 N1 C1 N3 0.5(7)
Zn1 N1 C1 N3 162.2(4)
C2 N3 C1 N1 -0.7(7)
C3 N3 C1 N1 179.2(5)
N1 N2 C2 N3 -0.4(7)
C1 N3 C2 N2 0.7(7)
C3 N3 C2 N2 -179.3(6)
C1 N3 C3 C8 -39.2(9)
C2 N3 C3 C8 140.7(6)
C1 N3 C3 C4 142.3(6)
C2 N3 C3 C4 -37.7(9)
C8 C3 C4 C5 -1.6(9)
N3 C3 C4 C5 176.9(5)
C3 C4 C5 C6 1.4(9)
C9 O1 C6 C7 6.3(9)
C9 O1 C6 C5 -174.3(5)
C4 C5 C6 O1 -179.4(5)
C4 C5 C6 C7 0.1(9)
O1 C6 C7 C8 178.2(6)
C5 C6 C7 C8 -1.3(9)
C6 C7 C8 C3 1.1(10)
C4 C3 C8 C7 0.4(10)
N3 C3 C8 C7 -178.0(6)
N8 Zn1 N4 C10 -169.6(6)
N7 Zn1 N4 C10 65.7(6)
N1 Zn1 N4 C10 -47.1(6)
N8 Zn1 N4 N5 16.2(6)
N7 Zn1 N4 N5 -108.5(5)
N1 Zn1 N4 N5 138.7(5)
C10 N4 N5 C11 -0.9(8)
Zn1 N4 N5 C11 174.2(5)
N5 N4 C10 N6 1.8(8)
Zn1 N4 C10 N6 -173.2(4)
C11 N6 C10 N4 -1.9(8)
C12 N6 C10 N4 -180.0(6)
N4 N5 C11 N6 -0.3(9)
C10 N6 C11 N5 1.4(9)
C12 N6 C11 N5 179.4(6)
C10 N6 C12 C13 -86.6(8)
C11 N6 C12 C13 95.8(8)
C10 N6 C12 C17 93.7(8)
C11 N6 C12 C17 -83.8(9)
C17 C12 C13 C14 1.1(10)
N6 C12 C13 C14 -178.5(5)
C12 C13 C14 C15 0.6(10)
C18 O2 C15 C14 -1.2(9)
C18 O2 C15 C16 179.4(6)
C13 C14 C15 O2 178.7(6)
C13 C14 C15 C16 -1.9(10)
O2 C15 C16 C17 -179.0(6)
C14 C15 C16 C17 1.6(10)
C13 C12 C17 C16 -1.4(10)
N6 C12 C17 C16 178.2(5)
C15 C16 C17 C12 0.1(10)
N8 Zn1 N7 C19 -71.6(17)
N1 Zn1 N7 C19 163.5(16)
N4 Zn1 N7 C19 55.3(17)
Zn1 N7 C19 S1 11E1(4)
N7 Zn1 N8 C20 -29(3)
N1 Zn1 N8 C20 93(3)
N4 Zn1 N8 C20 -149(3)
Zn1 N8 C20 S2 18E1(10)
